data_4065894
loop_
_publ_author_name
'Liu, Fu-Chen'
'Chu, Yong-Jui'
'Yang, Chien-Chan'
'Lee, Gene-Hsian'
'Peng, Shie-Ming'

_publ_section_title
;
 Syntheses and Structures of Zirconium Tetranuclear Polyhydrides
;
_journal_issue 12
_journal_name_full Organometallics
_journal_page_first 2685
_journal_paper_doi 10.1021/om1001843
_journal_volume 29
_journal_year 2010
_chemical_formula_sum 'C10 H23 B2 Cl Zr'
_chemical_formula_weight 291.57
_chemical_name_systematic
; 
 ? 
;
_space_group_IT_number 14
_symmetry_cell_setting monoclinic
_symmetry_space_group_name_Hall '-P 2yn'
_symmetry_space_group_name_H-M 'P 1 21/n 1'
_atom_sites_solution_hydrogens geom
_atom_sites_solution_primary direct
_atom_sites_solution_secondary difmap
_audit_creation_method SHELXL-97
_audit_update_record
;
2009-12-29 # Formatted by publCIF
;
_cell_angle_alpha 90.00
_cell_angle_beta 93.176(2)
_cell_angle_gamma 90.00
_cell_formula_units_Z 4
_cell_length_a 7.2274(6)
_cell_length_b 14.5425(12)
_cell_length_c 13.4015(11)
_cell_measurement_reflns_used 5577
_cell_measurement_temperature 150(2)
_cell_measurement_theta_max 27.44
_cell_measurement_theta_min 2.80
_cell_volume 1406.4(2)
_computing_cell_refinement 'Bruker SAINT'
_computing_data_collection 'Bruker SMART'
_computing_data_reduction 'Bruker SAINT'
_computing_molecular_graphics 'Bruker SHELXTL'
_computing_publication_material 'Bruker SHELXTL'
_computing_structure_refinement 'SHELXL-97 (Sheldrick, 1997)'
_computing_structure_solution 'SHELXS-97 (Sheldrick, 1990)'
_diffrn_ambient_temperature 150(2)
_diffrn_measured_fraction_theta_full 1.000
_diffrn_measured_fraction_theta_max 1.000
_diffrn_measurement_device_type 'BRUKER SMART APEXCCD area detector'
_diffrn_measurement_method 'omega scans'
_diffrn_radiation_monochromator graphite
_diffrn_radiation_source 'fine-focus sealed tube'
_diffrn_radiation_type MoK\a
_diffrn_radiation_wavelength 0.71073
_diffrn_reflns_av_R_equivalents 0.0263
_diffrn_reflns_av_sigmaI/netI 0.0249
_diffrn_reflns_limit_h_max 9
_diffrn_reflns_limit_h_min -9
_diffrn_reflns_limit_k_max 18
_diffrn_reflns_limit_k_min -18
_diffrn_reflns_limit_l_max 17
_diffrn_reflns_limit_l_min -16
_diffrn_reflns_number 10655
_diffrn_reflns_theta_full 27.50
_diffrn_reflns_theta_max 27.50
_diffrn_reflns_theta_min 2.07
_exptl_absorpt_coefficient_mu 0.936
_exptl_absorpt_correction_T_max 0.8724
_exptl_absorpt_correction_T_min 0.6781
_exptl_absorpt_correction_type multi-scan
_exptl_crystal_colour colorless
_exptl_crystal_density_diffrn 1.377
_exptl_crystal_density_method 'not measured'
_exptl_crystal_description block
_exptl_crystal_F_000 600
_exptl_crystal_size_max 0.45
_exptl_crystal_size_mid 0.35
_exptl_crystal_size_min 0.15
_refine_diff_density_max 0.461
_refine_diff_density_min -0.631
_refine_diff_density_rms 0.070
_refine_ls_extinction_method none
_refine_ls_goodness_of_fit_ref 1.112
_refine_ls_hydrogen_treatment mexed
_refine_ls_matrix_type full
_refine_ls_number_parameters 156
_refine_ls_number_reflns 3228
_refine_ls_number_restraints 3
_refine_ls_restrained_S_all 1.113
_refine_ls_R_factor_all 0.0308
_refine_ls_R_factor_gt 0.0277
_refine_ls_shift/su_max 0.007
_refine_ls_shift/su_mean 0.000
_refine_ls_structure_factor_coef Fsqd
_refine_ls_weighting_details 'calc w=1/[\s^2^(Fo^2^)+(0.0294P)^2^+1.1909P] where P=(Fo^2^+2Fc^2^)/3'
_refine_ls_weighting_scheme calc
_refine_ls_wR_factor_gt 0.0694
_refine_ls_wR_factor_ref 0.0709
_reflns_number_gt 2972
_reflns_number_total 3228
_reflns_threshold_expression >2sigma(I)
_cod_data_source_file om1001843_si_001.cif
_cod_data_source_block ic12740
_cod_depositor_comments
;
The following automatic conversions were performed:

'_symmetry_cell_setting' value 'Monoclinic' changed to 'monoclinic'
according to /home/saulius/struct/CIF-dictionaries/cif_core.dic
dictionary named 'cif_core.dic' version 2.4.1 from 2010-06-29.

Automatic conversion script
Id: cif_fix_values 1715 2011-07-08 13:25:40Z adriana 
;
_cod_original_sg_symbol_H-M P2(1)/n
_cod_database_code 4065894

loop_
_symmetry_equiv_pos_as_xyz
'x, y, z'
'-x+1/2, y+1/2, -z+1/2'
'-x, -y, -z'
'x-1/2, -y-1/2, z-1/2'

loop_
_atom_site_label
_atom_site_type_symbol
_atom_site_fract_x
_atom_site_fract_y
_atom_site_fract_z
_atom_site_U_iso_or_equiv
_atom_site_adp_type
_atom_site_occupancy
_atom_site_symmetry_multiplicity
_atom_site_calc_flag
_atom_site_refinement_flags
Zr Zr 0.22480(3) 0.344551(14) 0.271559(14) 0.01846(8) Uani 1 1 d .
Cl1 Cl 0.30843(9) 0.45779(5) 0.39707(5) 0.03916(16) Uani 1 1 d .
B1 B 0.3313(3) 0.41055(19) 0.12448(18) 0.0233(5) Uani 1 1 d D
H1A H 0.439(3) 0.4055(19) 0.1724(16) 0.035 Uiso 1 1 d D
H1B H 0.234(4) 0.4466(19) 0.158(2) 0.035 Uiso 1 1 d .
H1C H 0.275(4) 0.3493(10) 0.120(2) 0.035 Uiso 1 1 d D
H1D H 0.353(4) 0.4415(17) 0.0609(12) 0.035 Uiso 1 1 d D
B2 B 0.4274(4) 0.2227(2) 0.3163(3) 0.0366(7) Uani 1 1 d .
H2A H 0.336(5) 0.217(2) 0.246(3) 0.055 Uiso 1 1 d .
H2B H 0.512(5) 0.282(2) 0.306(2) 0.055 Uiso 1 1 d .
H2C H 0.330(5) 0.242(2) 0.373(2) 0.055 Uiso 1 1 d .
H2D H 0.498(5) 0.161(2) 0.335(3) 0.055 Uiso 1 1 d .
C1 C -0.0530(3) 0.26447(15) 0.19754(16) 0.0215(4) Uani 1 1 d .
C2 C -0.0941(3) 0.36037(15) 0.19360(17) 0.0218(4) Uani 1 1 d .
C3 C -0.1011(3) 0.39252(15) 0.29285(16) 0.0219(4) Uani 1 1 d .
C4 C -0.0646(3) 0.31682(16) 0.35855(17) 0.0226(4) Uani 1 1 d .
C5 C -0.0368(3) 0.23789(15) 0.29954(17) 0.0222(4) Uani 1 1 d .
C6 C -0.0470(4) 0.20100(17) 0.10937(18) 0.0311(5) Uani 1 1 d .
H6A H -0.1700 0.1742 0.0950 0.047 Uiso 1 1 calc R
H6B H 0.0428 0.1518 0.1246 0.047 Uiso 1 1 calc R
H6C H -0.0098 0.2356 0.0510 0.047 Uiso 1 1 calc R
C7 C -0.1393(3) 0.41449(18) 0.10000(18) 0.0314(5) Uani 1 1 d .
H7A H -0.2695 0.4047 0.0782 0.047 Uiso 1 1 calc R
H7B H -0.0598 0.3941 0.0474 0.047 Uiso 1 1 calc R
H7C H -0.1180 0.4800 0.1133 0.047 Uiso 1 1 calc R
C8 C -0.1540(4) 0.48767(17) 0.3246(2) 0.0334(5) Uani 1 1 d .
H8A H -0.1091 0.5327 0.2773 0.050 Uiso 1 1 calc R
H8B H -0.0983 0.5003 0.3916 0.050 Uiso 1 1 calc R
H8C H -0.2892 0.4920 0.3258 0.050 Uiso 1 1 calc R
C9 C -0.0717(4) 0.3186(2) 0.47017(18) 0.0347(6) Uani 1 1 d .
H9A H -0.2005 0.3122 0.4884 0.052 Uiso 1 1 calc R
H9B H -0.0214 0.3771 0.4959 0.052 Uiso 1 1 calc R
H9C H 0.0021 0.2677 0.4991 0.052 Uiso 1 1 calc R
C10 C -0.0117(4) 0.14124(16) 0.3371(2) 0.0330(5) Uani 1 1 d .
H10A H 0.0602 0.1419 0.4013 0.050 Uiso 1 1 calc R
H10B H 0.0544 0.1051 0.2886 0.050 Uiso 1 1 calc R
H10C H -0.1332 0.1135 0.3460 0.050 Uiso 1 1 calc R

loop_
_atom_site_aniso_label
_atom_site_aniso_U_11
_atom_site_aniso_U_22
_atom_site_aniso_U_33
_atom_site_aniso_U_23
_atom_site_aniso_U_13
_atom_site_aniso_U_12
Zr 0.01611(11) 0.02000(11) 0.01931(12) -0.00158(8) 0.00135(7) -0.00129(7)
Cl1 0.0420(4) 0.0410(4) 0.0344(3) -0.0109(3) 0.0014(3) -0.0125(3)
B1 0.0172(11) 0.0350(14) 0.0185(11) 0.0066(10) 0.0089(9) -0.0047(10)
B2 0.0262(14) 0.0364(16) 0.0467(18) 0.0050(14) -0.0012(13) 0.0098(12)
C1 0.0176(10) 0.0228(10) 0.0239(11) -0.0017(8) -0.0018(8) -0.0028(8)
C2 0.0157(9) 0.0248(11) 0.0247(11) 0.0011(8) -0.0003(8) 0.0009(8)
C3 0.0168(10) 0.0240(11) 0.0252(11) -0.0004(9) 0.0035(8) 0.0007(8)
C4 0.0171(10) 0.0271(11) 0.0239(11) 0.0003(9) 0.0033(8) -0.0030(8)
C5 0.0181(10) 0.0229(10) 0.0255(11) 0.0005(8) 0.0001(8) -0.0042(8)
C6 0.0336(13) 0.0310(13) 0.0283(12) -0.0091(10) -0.0035(10) -0.0020(10)
C7 0.0288(12) 0.0376(14) 0.0275(12) 0.0065(10) -0.0015(9) 0.0056(10)
C8 0.0349(13) 0.0274(12) 0.0385(14) -0.0049(10) 0.0057(11) 0.0085(10)
C9 0.0386(14) 0.0449(15) 0.0214(12) 0.0008(10) 0.0088(10) -0.0048(12)
C10 0.0387(14) 0.0226(12) 0.0374(14) 0.0063(10) -0.0013(11) -0.0063(10)

loop_
_atom_type_symbol
_atom_type_description
_atom_type_scat_dispersion_real
_atom_type_scat_dispersion_imag
_atom_type_scat_source
C C 0.0033 0.0016 'International Tables Vol C Tables 4.2.6.8 and 6.1.1.4'
H H 0.0000 0.0000 'International Tables Vol C Tables 4.2.6.8 and 6.1.1.4'
B B 0.0013 0.0007 'International Tables Vol C Tables 4.2.6.8 and 6.1.1.4'
Cl Cl 0.1484 0.1585 'International Tables Vol C Tables 4.2.6.8 and 6.1.1.4'
Zr Zr -2.9673 0.5597 'International Tables Vol C Tables 4.2.6.8 and 6.1.1.4'

loop_
_geom_angle_atom_site_label_1
_geom_angle_atom_site_label_2
_geom_angle_atom_site_label_3
_geom_angle
H2A Zr H1C 77.3(11)
H2A Zr H2C 49.0(13)
H1C Zr H2C 124.7(11)
H2A Zr H1B 118.8(12)
H1C Zr H1B 42.8(9)
H2C Zr H1B 156.8(12)
H2A Zr H1A 88.3(11)
H1C Zr H1A 42.1(7)
H2C Zr H1A 114.5(10)
H1B Zr H1A 42.3(9)
H2A Zr H2B 46.8(13)
H1C Zr H2B 90.2(12)
H2C Zr H2B 46.1(12)
H1B Zr H2B 110.8(12)
H1A Zr H2B 68.5(10)
H2A Zr B2 28.3(10)
H1C Zr B2 97.7(7)
H2C Zr B2 27.8(9)
H1B Zr B2 131.4(8)
H1A Zr B2 90.5(5)
H2B Zr B2 26.6(9)
H2A Zr B1 94.7(9)
H1C Zr B1 24.5(3)
H2C Zr B1 134.1(9)
H1B Zr B1 25.1(8)
H1A Zr B1 24.4(3)
H2B Zr B1 89.7(8)
B2 Zr B1 106.95(11)
H2A Zr Cl1 130.2(10)
H1C Zr Cl1 127.5(3)
H2C Zr Cl1 88.1(9)
H1B Zr Cl1 90.3(8)
H1A Zr Cl1 89.4(6)
H2B Zr Cl1 86.7(8)
B2 Zr Cl1 102.03(9)
B1 Zr Cl1 102.98(7)
H2A Zr C1 80.0(10)
H1C Zr C1 78.8(5)
H2C Zr C1 100.3(9)
H1B Zr C1 95.7(8)
H1A Zr C1 120.7(4)
H2B Zr C1 126.7(9)
B2 Zr C1 103.10(10)
B1 Zr C1 98.70(8)
Cl1 Zr C1 140.09(5)
H2A Zr C4 106.1(9)
H1C Zr C4 131.2(7)
H2C Zr C4 82.4(9)
H1B Zr C4 120.7(8)
H1A Zr C4 162.8(5)
H2B Zr C4 128.3(8)
B2 Zr C4 106.64(10)
B1 Zr C4 141.31(8)
Cl1 Zr C4 88.19(6)
C1 Zr C4 55.06(7)
H2A Zr C3 130.8(10)
H1C Zr C3 108.5(8)
H2C Zr C3 115.5(9)
H1B Zr C3 87.4(8)
H1A Zr C3 129.5(5)
H2B Zr C3 160.4(8)
B2 Zr C3 139.56(10)
B1 Zr C3 109.67(8)
Cl1 Zr C3 86.03(5)
C1 Zr C3 55.04(7)
C4 Zr C3 33.32(7)
H1C B1 H1A 107(2)
H1C B1 H1D 116(2)
H1A B1 H1D 116(2)
H1C B1 H1B 102(2)
H1A B1 H1B 107(2)
H1D B1 H1B 107(2)
H1C B1 Zr 62.1(17)
H1A B1 Zr 72.9(16)
H1D B1 Zr 170.1(16)
H1B B1 Zr 64.5(16)
H2D B2 H2B 117(3)
H2D B2 H2C 111(3)
H2B B2 H2C 106(2)
H2D B2 H2A 113(3)
H2B B2 H2A 105(2)
H2C B2 H2A 103(2)
H2D B2 Zr 170.2(19)
H2B B2 Zr 73.1(18)
H2C B2 Zr 64.6(17)
H2A B2 Zr 61.2(17)
C5 C1 C2 107.94(19)
C5 C1 C6 125.9(2)
C2 C1 C6 125.9(2)
C5 C1 Zr 73.78(12)
C2 C1 Zr 73.62(12)
C6 C1 Zr 123.02(15)
C3 C2 C1 107.87(19)
C3 C2 C7 126.5(2)
C1 C2 C7 125.4(2)
C3 C2 Zr 73.49(12)
C1 C2 Zr 73.02(12)
C7 C2 Zr 123.56(15)
C2 C3 C4 108.11(19)
C2 C3 C8 126.4(2)
C4 C3 C8 125.3(2)
C2 C3 Zr 73.50(12)
C4 C3 Zr 73.16(12)
C8 C3 Zr 123.24(15)
C5 C4 C3 107.98(19)
C5 C4 C9 125.8(2)
C3 C4 C9 126.0(2)
C5 C4 Zr 73.73(12)
C3 C4 Zr 73.52(12)
C9 C4 Zr 122.81(16)
C4 C5 C1 108.10(19)
C4 C5 C10 126.2(2)
C1 C5 C10 125.5(2)
C4 C5 Zr 73.22(12)
C1 C5 Zr 73.04(12)
C10 C5 Zr 123.74(16)

loop_
_geom_bond_atom_site_label_1
_geom_bond_atom_site_label_2
_geom_bond_distance
Zr H2A 2.06(3)
Zr H1C 2.09(3)
Zr H2C 2.13(3)
Zr H1B 2.13(3)
Zr H1A 2.27(3)
Zr H2B 2.29(3)
Zr B2 2.355(3)
Zr B1 2.359(2)
Zr Cl1 2.4070(7)
Zr C1 2.480(2)
Zr C4 2.483(2)
Zr C3 2.488(2)
B1 H1C 0.981(10)
B1 H1A 0.983(10)
B1 H1D 0.984(10)
B1 H1B 1.00(3)
B2 H2D 1.05(3)
B2 H2B 1.07(3)
B2 H2C 1.10(3)
B2 H2A 1.12(4)
C1 C5 1.419(3)
C1 C2 1.426(3)
C1 C6 1.502(3)
C2 C3 1.413(3)
C2 C7 1.501(3)
C3 C4 1.425(3)
C3 C8 1.504(3)
C4 C5 1.414(3)
C4 C9 1.500(3)
C5 C10 1.501(3)
